data_4114496
loop_
_publ_author_name
'Tamaki Nakano'
'Tohru Yade'

_publ_contact_author
;
        Tamaki Nakano
        Graduate School of Materials Science, Nara Institute 
        of Science and Technology (NAIST), Takayama-cho 
        8916-5, Ikoma, Nara 630-0101, Japan
;
_publ_contact_author_email nakano@ms.aist-nara.ac.jp.
_publ_contact_author_fax '81 743 72 6081'
_publ_contact_author_phone '81 743 72 6081'
_publ_section_title
;
 Synthesis, Structure, and Photophysical and Electrochemical Properties of
 a \p-Stacked Polymer
;
_journal_name_full 'Journal of the American Chemical Society'
_journal_page_first 15474
_journal_page_last 15484
_journal_paper_doi 10.1021/ja037836x
_journal_volume 125
_journal_year 2003
_chemical_formula_moiety 'C87 H68 '
_chemical_formula_sum 'C87 H68'
_chemical_formula_weight 1113.49
_space_group_IT_number 14
_symmetry_cell_setting monoclinic
_symmetry_Int_Tables_number 14
_symmetry_space_group_name_Hall '-P 2yn'
_symmetry_space_group_name_H-M 'P 1 21/n 1'
_cell_angle_alpha 90
_cell_angle_beta 92.6521(6)
_cell_angle_gamma 90
_cell_formula_units_Z 4
_cell_length_a 10.4024(5)
_cell_length_b 19.7052(6)
_cell_length_c 29.916(1)
_cell_measurement_reflns_used 37153
_cell_measurement_temperature 296.2
_cell_measurement_theta_max 27.4
_cell_measurement_theta_min 1.2
_cell_volume 6125.7(4)
_computing_cell_refinement PROCESS-AUTO
_computing_data_collection PROCESS-AUTO
_computing_data_reduction 'teXsan Ver. 1.10'
_computing_publication_material 'teXsan Ver. 1.10'
_computing_structure_refinement 'teXsan Ver. 1.10'
_computing_structure_solution
;
SAPI91 (Fan, 1991)
;
_diffrn_ambient_temperature 296.2
_diffrn_measurement_device RAXIS-RAPID
_diffrn_orient_matrix_UB_11 0.07839
_diffrn_orient_matrix_UB_12 0.00304
_diffrn_orient_matrix_UB_13 0.02055
_diffrn_orient_matrix_UB_21 0.04857
_diffrn_orient_matrix_UB_22 -0.02860
_diffrn_orient_matrix_UB_23 -0.02108
_diffrn_orient_matrix_UB_31 0.02752
_diffrn_orient_matrix_UB_32 0.04181
_diffrn_orient_matrix_UB_33 -0.01591
_diffrn_radiation_detector 'scintillation counter'
_diffrn_radiation_monochromator graphite
_diffrn_radiation_source 'X-ray tube'
_diffrn_radiation_type 'Mo K\a'
_diffrn_radiation_wavelength 0.7107
_diffrn_reflns_av_R_equivalents 0.05107
_diffrn_reflns_limit_h_max 12
_diffrn_reflns_limit_h_min 0
_diffrn_reflns_limit_k_max 25
_diffrn_reflns_limit_k_min 0
_diffrn_reflns_limit_l_max 38
_diffrn_reflns_limit_l_min -38
_diffrn_reflns_number 42618
_diffrn_reflns_reduction_process 'Lp corrections applied'
_diffrn_reflns_theta_max 27.42
_diffrn_reflns_theta_min 0.68
_diffrn_standards_decay_% 0.00
_diffrn_standards_interval_count 0
_diffrn_standards_number 0
_exptl_absorpt_coefficient_mu 0.068
_exptl_crystal_colour colorless
_exptl_crystal_density_diffrn 1.207
_exptl_crystal_description block
_exptl_crystal_F_000 2360.00
_exptl_crystal_size_max 0.42
_exptl_crystal_size_mid 0.33
_exptl_crystal_size_min 0.33
_refine_diff_density_max 0.43
_refine_diff_density_min -0.44
_refine_ls_extinction_method none
_refine_ls_goodness_of_fit_all 1.305
_refine_ls_goodness_of_fit_ref 1.305
_refine_ls_hydrogen_treatment noref
_refine_ls_matrix_type full
_refine_ls_number_constraints 0
_refine_ls_number_parameters 784
_refine_ls_number_reflns 12801
_refine_ls_number_restraints 0
_refine_ls_R_factor_all 0.0971
_refine_ls_R_factor_gt 0.066
_refine_ls_shift/su_max 2.2577
_refine_ls_shift/su_mean 0.0000
_refine_ls_structure_factor_coef Fsqd
_refine_ls_weighting_details 'w = 1/[\s^2^(Fo) + 0.00022|Fo|^2^]'
_refine_ls_weighting_scheme sigma
_refine_ls_wR_factor_all 0.1446
_reflns_number_gt 12801
_reflns_number_total 12813
_reflns_threshold_expression I>-10.00\s(I)
_cod_data_source_file ja037836xsi20030808_093129.cif
_cod_data_source_block '_2(n=6)'
_cod_original_sg_symbol_H-M 'P 21/n '
_cod_original_formula_sum 'C87 H68 '
_cod_database_code 4114496

loop_
_symmetry_equiv_pos_as_xyz
'   +x,   +y,   +z'
1/2-x,1/2+y,1/2-z
'   -x,   -y,   -z'
1/2+x,1/2-y,1/2+z

loop_
_atom_site_label
_atom_site_fract_x
_atom_site_fract_y
_atom_site_fract_z
_atom_site_U_iso_or_equiv
_atom_site_occupancy
_atom_site_refinement_flags
_atom_site_adp_type
_atom_site_calc_flag
C(1) 1.4532(3) 0.4106(2) 1.1846(1) 0.073(1) 0.839 S Uani d
C(2) 1.3535(3) 0.3685(2) 1.1585(1) 0.057(1) 0.894 S Uani d
C(3) 1.2185(3) 0.3661(1) 1.17832(9) 0.0465(9) 0.986 S Uani d
C(4) 1.1719(3) 0.4390(2) 1.1850(1) 0.056(1) 1.000 . Uani d
C(5) 1.1435(3) 0.4887(2) 1.1528(1) 0.065(1) 0.897 S Uani d
C(6) 1.1074(4) 0.5526(2) 1.1663(2) 0.073(2) 0.812 S Uani d
C(7) 1.0988(4) 0.5646(2) 1.2094(2) 0.074(2) 0.797 S Uani d
C(8) 1.1234(4) 0.5205(2) 1.2430(1) 0.068(1) 0.833 S Uani d
C(9) 1.1628(3) 0.4539(2) 1.2301(1) 0.061(1) 0.944 S Uani d
C(10) 1.1965(3) 0.3942(2) 1.2559(1) 0.061(1) 0.933 S Uani d
C(11) 1.2052(4) 0.3820(3) 1.3013(1) 0.079(2) 0.811 S Uani d
C(12) 1.2438(5) 0.3215(3) 1.3156(1) 0.085(2) 0.813 S Uani d
C(13) 1.2786(4) 0.2688(2) 1.2902(2) 0.084(2) 0.810 S Uani d
C(14) 1.2739(3) 0.2781(2) 1.2428(1) 0.068(1) 0.900 S Uani d
C(15) 1.2310(3) 0.3401(2) 1.2263(1) 0.059(1) 1.000 . Uani d
C(16) 1.1278(3) 0.3258(1) 1.14521(8) 0.0500(9) 1.000 . Uani d
C(17) 1.0011(3) 0.2912(1) 1.16031(8) 0.0430(9) 1.000 . Uani d
C(18) 0.9356(3) 0.3283(1) 1.19763(8) 0.0462(9) 1.000 . Uani d
C(19) 0.8812(3) 0.3923(2) 1.19818(9) 0.055(1) 1.000 . Uani d
C(20) 0.8227(3) 0.4149(2) 1.2355(1) 0.059(1) 0.904 S Uani d
C(21) 0.8147(3) 0.3727(2) 1.2724(1) 0.066(1) 0.936 S Uani d
C(22) 0.8660(3) 0.3079(2) 1.27273(9) 0.055(1) 0.910 S Uani d
C(23) 0.9269(3) 0.2855(2) 1.23490(8) 0.048(1) 1.000 . Uani d
C(24) 0.9848(3) 0.2200(2) 1.22487(9) 0.050(1) 1.000 . Uani d
C(25) 1.0009(3) 0.1612(2) 1.25086(9) 0.061(1) 0.951 S Uani d
C(26) 1.0629(4) 0.1074(2) 1.2333(1) 0.063(1) 0.897 S Uani d
C(27) 1.1097(3) 0.1097(2) 1.1908(1) 0.058(1) 0.911 S Uani d
C(28) 1.0944(3) 0.1671(2) 1.1642(1) 0.055(1) 1.000 . Uani d
C(29) 1.0307(3) 0.2223(1) 1.18170(8) 0.0428(9) 1.000 . Uani d
C(30) 0.9116(3) 0.2894(1) 1.11674(8) 0.0486(9) 1.000 . Uani d
C(31) 0.8035(3) 0.2351(1) 1.10821(8) 0.0376(8) 1.000 . Uani d
C(32) 0.7438(3) 0.2052(1) 1.14957(8) 0.0446(9) 1.000 . Uani d
C(33) 0.6742(3) 0.2371(2) 1.18138(9) 0.062(1) 1.000 . Uani d
C(34) 0.6274(3) 0.1959(2) 1.2165(1) 0.068(1) 0.914 S Uani d
C(35) 0.6511(4) 0.1277(2) 1.2167(1) 0.068(1) 0.864 S Uani d
C(36) 0.7161(4) 0.0960(2) 1.1855(1) 0.060(1) 0.869 S Uani d
C(37) 0.7642(3) 0.1342(2) 1.1511(1) 0.054(1) 1.000 . Uani d
C(38) 0.8394(3) 0.1136(2) 1.1130(1) 0.053(1) 0.998 S Uani d
C(39) 0.8907(3) 0.0503(2) 1.1007(1) 0.065(1) 0.959 S Uani d
C(40) 0.9650(4) 0.0475(2) 1.0639(1) 0.071(1) 0.922 S Uani d
C(41) 0.9882(3) 0.1034(2) 1.0400(1) 0.064(1) 0.938 S Uani d
C(42) 0.9402(3) 0.1657(2) 1.05100(9) 0.055(1) 1.000 . Uani d
C(43) 0.8636(3) 0.1712(1) 1.08756(9) 0.0408(9) 1.000 . Uani d
C(44) 0.7013(3) 0.2723(1) 1.07787(8) 0.0409(8) 1.000 . Uani d
C(45) 0.5964(2) 0.2349(1) 1.04797(8) 0.0350(8) 1.000 . Uani d
C(46) 0.5383(2) 0.1727(1) 1.06934(8) 0.0360(8) 1.000 . Uani d
C(47) 0.4618(3) 0.1685(1) 1.10620(8) 0.0449(9) 1.000 . Uani d
C(48) 0.4154(3) 0.1048(2) 1.11928(9) 0.059(1) 1.000 . Uani d
C(49) 0.4456(3) 0.0472(2) 1.0957(1) 0.055(1) 0.940 S Uani d
C(50) 0.5204(3) 0.0511(1) 1.0588(1) 0.051(1) 0.979 S Uani d
C(51) 0.5668(3) 0.1138(1) 1.04550(8) 0.0388(8) 1.000 . Uani d
C(52) 0.6432(3) 0.1328(1) 1.00741(8) 0.0402(9) 1.000 . Uani d
C(53) 0.6953(3) 0.0933(1) 0.9750(1) 0.054(1) 1.000 . Uani d
C(54) 0.7630(3) 0.1250(2) 0.94231(9) 0.056(1) 0.964 S Uani d
C(55) 0.7774(3) 0.1950(2) 0.94271(9) 0.056(1) 0.984 S Uani d
C(56) 0.7265(3) 0.2348(1) 0.97541(9) 0.0478(9) 1.000 . Uani d
C(57) 0.6577(3) 0.2034(1) 1.00784(8) 0.0383(8) 1.000 . Uani d
C(58) 0.4888(3) 0.2893(1) 1.03750(8) 0.0412(8) 1.000 . Uani d
C(59) 0.4026(2) 0.2885(1) 0.99336(8) 0.0356(8) 1.000 . Uani d
C(60) 0.3761(3) 0.2192(1) 0.97270(8) 0.0388(8) 1.000 . Uani d
C(61) 0.3143(3) 0.1648(1) 0.99012(9) 0.0464(9) 1.000 . Uani d
C(62) 0.2944(3) 0.1064(1) 0.9632(1) 0.054(1) 0.964 S Uani d
C(63) 0.3387(3) 0.1047(2) 0.9206(1) 0.063(1) 0.997 S Uani d
C(64) 0.4017(3) 0.1591(2) 0.90299(9) 0.053(1) 0.981 S Uani d
C(65) 0.4194(3) 0.2171(1) 0.92905(8) 0.0421(9) 1.000 . Uani d
C(66) 0.4782(3) 0.2820(1) 0.91869(9) 0.0441(9) 1.000 . Uani d
C(67) 0.5380(3) 0.3040(2) 0.88075(9) 0.059(1) 0.961 S Uani d
C(68) 0.5908(3) 0.3675(2) 0.8804(1) 0.058(1) 0.858 S Uani d
C(69) 0.5822(3) 0.4093(2) 0.9169(1) 0.060(1) 0.902 S Uani d
C(70) 0.5236(3) 0.3886(1) 0.9547(1) 0.055(1) 1.000 . Uani d
C(71) 0.4698(3) 0.3240(1) 0.95585(8) 0.0398(8) 1.000 . Uani d
C(72) 0.2757(3) 0.3237(1) 1.00580(8) 0.0423(8) 1.000 . Uani d
C(73) 0.1774(3) 0.3518(1) 0.96979(8) 0.0404(8) 1.000 . Uani d
C(74) 0.1514(2) 0.3071(1) 0.92853(8) 0.0416(9) 1.000 . Uani d
C(75) 0.0979(3) 0.2430(1) 0.92609(9) 0.0471(9) 1.000 . Uani d
C(76) 0.0793(3) 0.2136(2) 0.8838(1) 0.062(1) 0.986 S Uani d
C(77) 0.1117(3) 0.2481(2) 0.8457(1) 0.062(1) 0.944 S Uani d
C(78) 0.1624(3) 0.3122(2) 0.8483(1) 0.057(1) 0.949 S Uani d
C(79) 0.1814(3) 0.3430(1) 0.88992(9) 0.0463(9) 1.000 . Uani d
C(80) 0.2258(3) 0.4107(1) 0.90253(9) 0.049(1) 1.000 . Uani d
C(81) 0.2629(3) 0.4655(2) 0.8773(1) 0.060(1) 0.924 S Uani d
C(82) 0.2952(4) 0.5252(2) 0.8983(1) 0.069(1) 0.895 S Uani d
C(83) 0.2911(3) 0.5317(2) 0.9428(1) 0.069(1) 0.939 S Uani d
C(84) 0.2544(3) 0.4773(2) 0.9696(1) 0.060(1) 0.999 S Uani d
C(85) 0.2226(3) 0.4167(1) 0.94877(9) 0.0443(9) 1.000 . Uani d
C(86) 0.0491(3) 0.3645(1) 0.99364(9) 0.055(1) 0.996 S Uani d
C(87) -0.0568(3) 0.3972(2) 0.9647(1) 0.064(1) 0.906 S Uani d
H(1) 1.4669 0.3914 1.2145 0.094 1.000 . Uiso c
H(2) 1.5349 0.4092 1.1709 0.094 1.000 . Uiso c
H(3) 1.4264 0.4557 1.1874 0.094 1.000 . Uiso c
H(4) 1.3448 0.3869 1.1286 0.076 1.000 . Uiso c
H(5) 1.3848 0.3226 1.1558 0.076 1.000 . Uiso c
H(6) 1.1475 0.4760 1.1201 0.084 1.000 . Uiso c
H(7) 1.0891 0.5884 1.1429 0.090 1.000 . Uiso c
H(8) 1.0711 0.6097 1.2173 0.086 1.000 . Uiso c
H(9) 1.1158 0.5339 1.2734 0.085 1.000 . Uiso c
H(10) 1.1834 0.4189 1.3221 0.094 1.000 . Uiso c
H(11) 1.2456 0.3144 1.3473 0.102 1.000 . Uiso c
H(12) 1.3070 0.2252 1.3026 0.106 1.000 . Uiso c
H(13) 1.2987 0.2416 1.2218 0.086 1.000 . Uiso c
H(14) 1.1010 0.3565 1.1213 0.062 1.000 . Uiso c
H(15) 1.1777 0.2906 1.1320 0.062 1.000 . Uiso c
H(16) 0.8836 0.4212 1.1713 0.067 1.000 . Uiso c
H(17) 0.7854 0.4600 1.2366 0.076 1.000 . Uiso c
H(18) 0.7702 0.3883 1.2987 0.076 1.000 . Uiso c
H(19) 0.8599 0.2778 1.2982 0.070 1.000 . Uiso c
H(20) 0.9699 0.1605 1.2809 0.074 1.000 . Uiso c
H(21) 1.0725 0.0657 1.2507 0.078 1.000 . Uiso c
H(22) 1.1541 0.0707 1.1786 0.072 1.000 . Uiso c
H(23) 1.1263 0.1704 1.1345 0.066 1.000 . Uiso c
H(24) 0.8711 0.3335 1.1146 0.057 1.000 . Uiso c
H(25) 0.9680 0.2864 1.0918 0.057 1.000 . Uiso c
H(26) 0.6581 0.2863 1.1797 0.079 1.000 . Uiso c
H(27) 0.5778 0.2168 1.2396 0.080 1.000 . Uiso c
H(28) 0.6193 0.1013 1.2418 0.082 1.000 . Uiso c
H(29) 0.7328 0.0468 1.1870 0.074 1.000 . Uiso c
H(30) 0.8742 0.0102 1.1190 0.081 1.000 . Uiso c
H(31) 0.9981 0.0046 1.0542 0.089 1.000 . Uiso c
H(32) 1.0412 0.1009 1.0137 0.077 1.000 . Uiso c
H(33) 0.9580 0.2062 1.0333 0.063 1.000 . Uiso c
H(34) 0.6534 0.3022 1.0972 0.051 1.000 . Uiso c
H(35) 0.7462 0.3015 1.0581 0.051 1.000 . Uiso c
H(36) 0.4385 0.2090 1.1222 0.056 1.000 . Uiso c
H(37) 0.3649 0.1017 1.1453 0.068 1.000 . Uiso c
H(38) 0.4130 0.0039 1.1052 0.069 1.000 . Uiso c
H(39) 0.5408 0.0109 1.0420 0.063 1.000 . Uiso c
H(40) 0.6845 0.0445 0.9755 0.064 1.000 . Uiso c
H(41) 0.8014 0.0985 0.9190 0.069 1.000 . Uiso c
H(42) 0.8234 0.2173 0.9190 0.070 1.000 . Uiso c
H(43) 0.7399 0.2836 0.9767 0.057 1.000 . Uiso c
H(44) 0.4316 0.2880 1.0622 0.051 1.000 . Uiso c
H(45) 0.5308 0.3333 1.0391 0.051 1.000 . Uiso c
H(46) 0.2846 0.1666 1.0205 0.054 1.000 . Uiso c
H(47) 0.2502 0.0675 0.9754 0.068 1.000 . Uiso c
H(48) 0.3270 0.0638 0.9026 0.075 1.000 . Uiso c
H(49) 0.4331 0.1580 0.8726 0.064 1.000 . Uiso c
H(50) 0.5444 0.2725 0.8549 0.075 1.000 . Uiso c
H(51) 0.6337 0.3846 0.8540 0.069 1.000 . Uiso c
H(52) 0.6210 0.4537 0.9167 0.074 1.000 . Uiso c
H(53) 0.5186 0.4184 0.9804 0.070 1.000 . Uiso c
H(54) 0.2281 0.2906 1.0234 0.050 1.000 . Uiso c
H(55) 0.2980 0.3601 1.0260 0.050 1.000 . Uiso c
H(56) 0.0776 0.2188 0.9529 0.057 1.000 . Uiso c
H(57) 0.0388 0.1690 0.8817 0.078 1.000 . Uiso c
H(58) 0.1028 0.2252 0.8167 0.077 1.000 . Uiso c
H(59) 0.1862 0.3367 0.8218 0.072 1.000 . Uiso c
H(60) 0.2724 0.4613 0.8451 0.073 1.000 . Uiso c
H(61) 0.3234 0.5636 0.8812 0.083 1.000 . Uiso c
H(62) 0.3132 0.5749 0.9572 0.080 1.000 . Uiso c
H(63) 0.2499 0.4813 1.0018 0.073 1.000 . Uiso c
H(64) 0.0199 0.3233 1.0059 0.070 1.000 . Uiso c
H(65) 0.0679 0.3955 1.0188 0.070 1.000 . Uiso c
H(66) -0.0315 0.4393 0.9525 0.080 1.000 . Uiso c
H(67) -0.0788 0.3671 0.9392 0.080 1.000 . Uiso c
H(68) -0.1342 0.4033 0.9801 0.080 1.000 . Uiso c

loop_
_atom_site_aniso_label
_atom_site_aniso_U_11
_atom_site_aniso_U_22
_atom_site_aniso_U_33
_atom_site_aniso_U_12
_atom_site_aniso_U_13
_atom_site_aniso_U_23
C(1) 0.032(2) 0.090(3) 0.099(3) -0.018(2) 0.007(2) -0.023(2)
C(2) 0.042(2) 0.065(2) 0.063(2) -0.007(2) 0.014(2) -0.014(2)
C(3) 0.042(2) 0.056(2) 0.041(2) -0.005(1) 0.005(1) -0.008(1)
C(4) 0.034(2) 0.071(2) 0.064(2) -0.015(2) 0.003(2) -0.011(2)
C(5) 0.054(3) 0.064(3) 0.077(3) -0.007(2) 0.000(2) 0.013(2)
C(6) 0.049(3) 0.054(3) 0.118(4) 0.003(2) 0.010(3) 0.023(3)
C(7) 0.053(3) 0.055(3) 0.114(4) 0.004(2) 0.018(3) -0.011(3)
C(8) 0.047(3) 0.078(3) 0.080(3) -0.015(2) 0.012(2) -0.045(3)
C(9) 0.037(2) 0.082(3) 0.062(2) -0.012(2) -0.002(2) -0.017(2)
C(10) 0.045(2) 0.105(3) 0.034(2) -0.029(2) 0.000(2) -0.019(2)
C(11) 0.079(3) 0.125(4) 0.031(2) -0.030(3) -0.007(2) -0.018(2)
C(12) 0.094(4) 0.116(5) 0.042(3) -0.030(3) -0.029(3) 0.020(3)
C(13) 0.064(3) 0.098(4) 0.084(3) -0.031(3) -0.050(3) 0.046(3)
C(14) 0.051(3) 0.068(3) 0.084(3) -0.011(2) -0.020(2) 0.012(2)
C(15) 0.036(2) 0.086(3) 0.053(2) -0.016(2) -0.009(2) 0.002(2)
C(16) 0.051(2) 0.062(2) 0.037(1) -0.016(2) 0.000(1) -0.004(1)
C(17) 0.047(2) 0.047(2) 0.034(1) -0.005(1) -0.012(1) 0.001(1)
C(18) 0.047(2) 0.057(2) 0.033(2) -0.006(2) -0.010(1) -0.004(1)
C(19) 0.052(2) 0.057(2) 0.055(2) 0.002(2) -0.012(2) -0.004(2)
C(20) 0.060(2) 0.058(2) 0.059(2) 0.011(2) 0.002(2) -0.021(2)
C(21) 0.052(2) 0.100(3) 0.048(2) 0.001(2) 0.020(2) -0.020(2)
C(22) 0.051(2) 0.090(3) 0.024(2) -0.006(2) 0.006(2) 0.002(2)
C(23) 0.034(2) 0.076(2) 0.033(2) -0.009(2) -0.004(1) -0.001(2)
C(24) 0.047(2) 0.064(2) 0.038(2) -0.002(2) -0.011(1) 0.004(2)
C(25) 0.058(2) 0.080(3) 0.044(2) -0.005(2) -0.009(2) 0.024(2)
C(26) 0.061(3) 0.055(2) 0.073(3) 0.005(2) -0.013(2) 0.026(2)
C(27) 0.054(2) 0.051(2) 0.067(2) 0.012(2) -0.012(2) 0.005(2)
C(28) 0.042(2) 0.063(2) 0.059(2) 0.004(2) -0.003(2) 0.002(2)
C(29) 0.039(2) 0.051(2) 0.037(2) -0.007(1) -0.010(1) 0.004(1)
C(30) 0.064(2) 0.043(2) 0.037(2) -0.013(1) -0.016(1) 0.002(1)
C(31) 0.042(2) 0.040(2) 0.031(1) -0.003(1) -0.006(1) 0.004(1)
C(32) 0.037(2) 0.061(2) 0.035(2) -0.005(1) -0.005(1) 0.001(1)
C(33) 0.048(2) 0.094(3) 0.043(2) -0.000(2) -0.012(2) -0.010(2)
C(34) 0.047(2) 0.137(4) 0.021(2) -0.018(2) 0.008(2) -0.005(2)
C(35) 0.073(3) 0.085(3) 0.047(2) -0.026(2) -0.003(2) 0.024(2)
C(36) 0.058(3) 0.068(3) 0.054(2) -0.015(2) -0.007(2) 0.031(2)
C(37) 0.050(2) 0.052(2) 0.058(2) -0.011(2) -0.021(2) 0.020(2)
C(38) 0.046(2) 0.052(2) 0.058(2) -0.004(2) -0.018(2) 0.005(2)
C(39) 0.061(3) 0.031(2) 0.099(3) -0.001(2) -0.028(2) 0.006(2)
C(40) 0.062(3) 0.064(3) 0.087(3) 0.017(2) -0.005(2) -0.027(2)
C(41) 0.048(2) 0.073(3) 0.073(2) 0.009(2) 0.011(2) -0.022(2)
C(42) 0.045(2) 0.064(2) 0.055(2) -0.005(2) 0.000(2) -0.003(2)
C(43) 0.031(2) 0.045(2) 0.046(2) -0.005(1) -0.007(1) 0.003(1)
C(44) 0.053(2) 0.035(1) 0.034(1) -0.003(1) -0.007(1) 0.003(1)
C(45) 0.044(2) 0.031(2) 0.030(1) -0.004(1) -0.002(1) 0.002(1)
C(46) 0.036(2) 0.040(2) 0.031(1) 0.002(1) -0.003(1) 0.004(1)
C(47) 0.042(2) 0.049(2) 0.043(2) 0.005(1) 0.003(1) -0.000(1)
C(48) 0.056(2) 0.071(2) 0.049(2) -0.005(2) 0.010(2) 0.015(2)
C(49) 0.065(2) 0.039(2) 0.060(2) -0.012(2) -0.000(2) 0.011(2)
C(50) 0.058(2) 0.034(2) 0.060(2) 0.001(1) -0.007(2) -0.002(1)
C(51) 0.040(2) 0.033(2) 0.043(2) 0.004(1) -0.007(1) -0.002(1)
C(52) 0.038(2) 0.042(2) 0.040(2) -0.001(1) -0.006(1) -0.006(1)
C(53) 0.061(2) 0.049(2) 0.052(2) 0.002(2) -0.005(2) -0.015(2)
C(54) 0.051(2) 0.077(3) 0.040(2) 0.001(2) 0.006(2) -0.017(2)
C(55) 0.042(2) 0.091(3) 0.036(2) -0.008(2) 0.003(1) 0.002(2)
C(56) 0.047(2) 0.056(2) 0.040(2) -0.008(1) -0.012(1) 0.004(1)
C(57) 0.042(2) 0.042(2) 0.031(1) -0.003(1) -0.010(1) 0.001(1)
C(58) 0.052(2) 0.033(2) 0.038(1) 0.002(1) -0.008(1) -0.002(1)
C(59) 0.039(2) 0.033(2) 0.034(1) 0.000(1) -0.004(1) 0.001(1)
C(60) 0.039(2) 0.037(2) 0.040(2) 0.003(1) -0.008(1) -0.001(1)
C(61) 0.045(2) 0.042(2) 0.051(2) 0.007(1) -0.007(1) 0.000(1)
C(62) 0.053(2) 0.032(2) 0.076(2) -0.003(1) -0.017(2) -0.001(2)
C(63) 0.070(3) 0.056(2) 0.063(2) 0.011(2) -0.012(2) -0.021(2)
C(64) 0.053(2) 0.060(2) 0.046(2) 0.009(2) -0.007(2) -0.012(2)
C(65) 0.039(2) 0.049(2) 0.038(2) 0.013(1) -0.009(1) -0.009(1)
C(66) 0.037(2) 0.056(2) 0.038(2) 0.000(1) -0.006(1) 0.004(1)
C(67) 0.054(2) 0.089(3) 0.034(2) 0.002(2) -0.003(2) 0.008(2)
C(68) 0.045(2) 0.090(3) 0.039(2) -0.013(2) 0.007(2) 0.024(2)
C(69) 0.046(2) 0.065(2) 0.068(2) -0.021(2) -0.012(2) 0.035(2)
C(70) 0.051(2) 0.057(2) 0.057(2) -0.006(2) -0.012(2) 0.009(2)
C(71) 0.035(2) 0.044(2) 0.039(2) -0.003(1) -0.009(1) 0.007(1)
C(72) 0.052(2) 0.035(2) 0.039(1) 0.005(1) -0.002(1) -0.002(1)
C(73) 0.042(2) 0.041(2) 0.038(1) 0.007(1) -0.002(1) 0.003(1)
C(74) 0.032(2) 0.049(2) 0.043(2) 0.005(1) -0.002(1) -0.001(1)
C(75) 0.034(2) 0.052(2) 0.055(2) 0.001(1) -0.001(1) -0.001(1)
C(76) 0.040(2) 0.063(2) 0.081(2) 0.001(2) -0.012(2) -0.020(2)
C(77) 0.058(2) 0.080(3) 0.047(2) 0.009(2) -0.006(2) -0.025(2)
C(78) 0.048(2) 0.081(3) 0.042(2) 0.009(2) 0.002(2) -0.003(2)
C(79) 0.041(2) 0.059(2) 0.038(2) 0.007(1) -0.004(1) 0.003(1)
C(80) 0.046(2) 0.053(2) 0.048(2) 0.002(1) -0.001(1) 0.013(1)
C(81) 0.057(2) 0.070(3) 0.053(2) 0.006(2) 0.004(2) 0.027(2)
C(82) 0.078(3) 0.052(3) 0.077(3) -0.011(2) 0.001(2) 0.033(2)
C(83) 0.072(3) 0.035(2) 0.098(3) -0.009(2) -0.014(2) 0.018(2)
C(84) 0.069(2) 0.047(2) 0.065(2) 0.001(2) -0.006(2) 0.004(2)
C(85) 0.045(2) 0.042(2) 0.045(2) 0.005(1) -0.005(1) 0.006(1)
C(86) 0.053(2) 0.052(2) 0.060(2) 0.008(2) 0.013(2) -0.000(2)
C(87) 0.040(2) 0.065(2) 0.088(3) 0.018(2) 0.006(2) 0.007(2)

loop_
_atom_type_symbol
_atom_type_oxidation_number
_atom_type_number_in_cell
_atom_type_scat_dispersion_real
_atom_type_scat_dispersion_imag
_atom_type_scat_source
C 0 348 0.002 0.002
;International Tables for Crystallography
(1992, Vol. C, Table 6.1.1.2)
;
H 0 272 0.000 0.000
;International Tables for Crystallography
(1992, Vol. C, Table 6.1.1.2)
;

loop_
_geom_angle_atom_site_label_1
_geom_angle_atom_site_label_2
_geom_angle_atom_site_label_3
_geom_angle
_geom_angle_publ_flag
C(2) C(1) H(1) 109.0 no
C(2) C(1) H(2) 111.2 no
C(2) C(1) H(3) 111.4 no
H(1) C(1) H(2) 106.6 no
H(1) C(1) H(3) 108.6 no
H(2) C(1) H(3) 109.8 no
C(1) C(2) C(3) 115.5(3) ?
C(1) C(2) H(4) 107.8 no
C(1) C(2) H(5) 109.4 no
C(3) C(2) H(4) 108.5 no
C(3) C(2) H(5) 108.5 no
H(4) C(2) H(5) 106.7 no
C(2) C(3) C(4) 108.6(2) ?
C(2) C(3) C(15) 109.3(2) ?
C(2) C(3) C(16) 107.9(2) ?
C(4) C(3) C(15) 101.8(2) ?
C(4) C(3) C(16) 112.0(2) ?
C(15) C(3) C(16) 116.9(2) ?
C(3) C(4) C(5) 128.7(3) ?
C(3) C(4) C(9) 111.2(3) ?
C(5) C(4) C(9) 120.1(3) ?
C(4) C(5) C(6) 119.4(4) ?
C(4) C(5) H(6) 118.5 no
C(6) C(5) H(6) 122.2 no
C(5) C(6) C(7) 118.8(4) ?
C(5) C(6) H(7) 118.9 no
C(7) C(6) H(7) 122.3 no
C(6) C(7) C(8) 126.6(4) ?
C(6) C(7) H(8) 116.0 no
C(8) C(7) H(8) 117.4 no
C(7) C(8) C(9) 116.0(4) ?
C(7) C(8) H(9) 120.8 no
C(9) C(8) H(9) 123.1 no
C(4) C(9) C(8) 119.2(4) ?
C(4) C(9) C(10) 108.8(3) ?
C(8) C(9) C(10) 132.0(4) ?
C(9) C(10) C(11) 132.2(4) ?
C(9) C(10) C(15) 109.6(3) ?
C(11) C(10) C(15) 118.1(4) ?
C(10) C(11) C(12) 118.6(4) ?
C(10) C(11) H(10) 119.0 no
C(12) C(11) H(10) 122.4 no
C(11) C(12) C(13) 126.8(4) ?
C(11) C(12) H(11) 116.3 no
C(13) C(12) H(11) 116.9 no
C(12) C(13) C(14) 117.7(4) ?
C(12) C(13) H(12) 123.3 no
C(14) C(13) H(12) 119.0 no
C(13) C(14) C(15) 117.5(4) ?
C(13) C(14) H(13) 122.5 no
C(15) C(14) H(13) 120.0 no
C(3) C(15) C(10) 108.6(3) ?
C(3) C(15) C(14) 130.1(3) ?
C(10) C(15) C(14) 121.3(3) ?
C(3) C(16) C(17) 122.2(2) ?
C(3) C(16) H(14) 107.4 no
C(3) C(16) H(15) 107.8 no
C(17) C(16) H(14) 105.5 no
C(17) C(16) H(15) 106.3 no
H(14) C(16) H(15) 106.8 no
C(16) C(17) C(18) 114.4(2) ?
C(16) C(17) C(29) 110.6(2) ?
C(16) C(17) C(30) 104.2(2) ?
C(18) C(17) C(29) 102.0(2) ?
C(18) C(17) C(30) 110.6(2) ?
C(29) C(17) C(30) 115.4(2) ?
C(17) C(18) C(19) 130.1(3) ?
C(17) C(18) C(23) 109.9(3) ?
C(19) C(18) C(23) 119.8(3) ?
C(18) C(19) C(20) 120.2(3) ?
C(18) C(19) H(16) 119.3 no
C(20) C(19) H(16) 120.5 no
C(19) C(20) C(21) 119.9(3) ?
C(19) C(20) H(17) 121.2 no
C(21) C(20) H(17) 118.9 no
C(20) C(21) C(22) 121.4(3) ?
C(20) C(21) H(18) 119.9 no
C(22) C(21) H(18) 118.7 no
C(21) C(22) C(23) 118.5(3) ?
C(21) C(22) H(19) 122.1 no
C(23) C(22) H(19) 119.4 no
C(18) C(23) C(22) 120.1(3) ?
C(18) C(23) C(24) 109.0(3) ?
C(22) C(23) C(24) 130.9(3) ?
C(23) C(24) C(25) 131.0(3) ?
C(23) C(24) C(29) 108.9(2) ?
C(25) C(24) C(29) 120.1(3) ?
C(24) C(25) C(26) 118.5(3) ?
C(24) C(25) H(20) 119.4 no
C(26) C(25) H(20) 122.1 no
C(25) C(26) C(27) 121.5(3) ?
C(25) C(26) H(21) 119.3 no
C(27) C(26) H(21) 119.2 no
C(26) C(27) C(28) 121.3(3) ?
C(26) C(27) H(22) 120.7 no
C(28) C(27) H(22) 118.0 no
C(27) C(28) C(29) 117.8(3) ?
C(27) C(28) H(23) 123.2 no
C(29) C(28) H(23) 119.0 no
C(17) C(29) C(24) 110.2(3) ?
C(17) C(29) C(28) 129.0(3) ?
C(24) C(29) C(28) 120.8(3) ?
C(17) C(30) C(31) 123.1(2) ?
C(17) C(30) H(24) 105.9 no
C(17) C(30) H(25) 106.4 no
C(31) C(30) H(24) 107.2 no
C(31) C(30) H(25) 106.8 no
H(24) C(30) H(25) 106.3 no
C(30) C(31) C(32) 116.6(2) ?
C(30) C(31) C(43) 108.7(2) ?
C(30) C(31) C(44) 103.9(2) ?
C(32) C(31) C(43) 101.3(2) ?
C(32) C(31) C(44) 111.3(2) ?
C(43) C(31) C(44) 115.5(2) ?
C(31) C(32) C(33) 129.1(3) ?
C(31) C(32) C(37) 109.9(3) ?
C(33) C(32) C(37) 120.9(3) ?
C(32) C(33) C(34) 117.1(3) ?
C(32) C(33) H(26) 120.6 no
C(34) C(33) H(26) 122.3 no
C(33) C(34) C(35) 119.7(3) ?
C(33) C(34) H(27) 119.5 no
C(35) C(34) H(27) 120.8 no
C(34) C(35) C(36) 123.6(3) ?
C(34) C(35) H(28) 117.2 no
C(36) C(35) H(28) 119.2 no
C(35) C(36) C(37) 118.5(3) ?
C(35) C(36) H(29) 121.5 no
C(37) C(36) H(29) 119.9 no
C(32) C(37) C(36) 120.1(3) ?
C(32) C(37) C(38) 109.5(3) ?
C(36) C(37) C(38) 130.4(3) ?
C(37) C(38) C(39) 132.0(3) ?
C(37) C(38) C(43) 108.3(3) ?
C(39) C(38) C(43) 119.7(3) ?
C(38) C(39) C(40) 118.6(3) ?
C(38) C(39) H(30) 119.2 no
C(40) C(39) H(30) 122.2 no
C(39) C(40) C(41) 121.1(3) ?
C(39) C(40) H(31) 120.0 no
C(41) C(40) H(31) 118.9 no
C(40) C(41) C(42) 121.9(3) ?
C(40) C(41) H(32) 120.5 no
C(42) C(41) H(32) 117.6 no
C(41) C(42) C(43) 119.3(3) ?
C(41) C(42) H(33) 121.2 no
C(43) C(42) H(33) 119.5 no
C(31) C(43) C(38) 111.0(2) ?
C(31) C(43) C(42) 129.5(3) ?
C(38) C(43) C(42) 119.4(3) ?
C(31) C(44) C(45) 123.6(2) ?
C(31) C(44) H(34) 107.0 no
C(31) C(44) H(35) 107.7 no
C(45) C(44) H(34) 105.2 no
C(45) C(44) H(35) 106.0 no
H(34) C(44) H(35) 106.2 no
C(44) C(45) C(46) 114.9(2) ?
C(44) C(45) C(57) 109.7(2) ?
C(44) C(45) C(58) 105.3(2) ?
C(46) C(45) C(57) 101.2(2) ?
C(46) C(45) C(58) 109.9(2) ?
C(57) C(45) C(58) 116.3(2) ?
C(45) C(46) C(47) 129.4(2) ?
C(45) C(46) C(51) 110.8(2) ?
C(47) C(46) C(51) 119.7(2) ?
C(46) C(47) C(48) 119.3(3) ?
C(46) C(47) H(36) 120.4 no
C(48) C(47) H(36) 120.2 no
C(47) C(48) C(49) 120.2(3) ?
C(47) C(48) H(37) 119.3 no
C(49) C(48) H(37) 120.5 no
C(48) C(49) C(50) 120.9(3) ?
C(48) C(49) H(38) 119.0 no
C(50) C(49) H(38) 120.1 no
C(49) C(50) C(51) 119.6(3) ?
C(49) C(50) H(39) 121.0 no
C(51) C(50) H(39) 119.4 no
C(46) C(51) C(50) 120.3(3) ?
C(46) C(51) C(52) 108.6(2) ?
C(50) C(51) C(52) 131.1(3) ?
C(51) C(52) C(53) 130.4(3) ?
C(51) C(52) C(57) 108.0(2) ?
C(53) C(52) C(57) 121.6(3) ?
C(52) C(53) C(54) 118.3(3) ?
C(52) C(53) H(40) 120.2 no
C(54) C(53) H(40) 121.4 no
C(53) C(54) C(55) 120.1(3) ?
C(53) C(54) H(41) 120.4 no
C(55) C(54) H(41) 119.5 no
C(54) C(55) C(56) 121.8(3) ?
C(54) C(55) H(42) 119.7 no
C(56) C(55) H(42) 118.5 no
C(55) C(56) C(57) 118.3(3) ?
C(55) C(56) H(43) 122.1 no
C(57) C(56) H(43) 119.6 no
C(45) C(57) C(52) 111.3(2) ?
C(45) C(57) C(56) 128.6(2) ?
C(52) C(57) C(56) 119.9(3) ?
C(45) C(58) C(59) 122.5(2) ?
C(45) C(58) H(44) 106.6 no
C(45) C(58) H(45) 106.5 no
C(59) C(58) H(44) 107.2 no
C(59) C(58) H(45) 106.9 no
H(44) C(58) H(45) 106.1 no
C(58) C(59) C(60) 116.1(2) ?
C(58) C(59) C(71) 110.7(2) ?
C(58) C(59) C(72) 104.7(2) ?
C(60) C(59) C(71) 101.2(2) ?
C(60) C(59) C(72) 111.1(2) ?
C(71) C(59) C(72) 113.3(2) ?
C(59) C(60) C(61) 129.0(3) ?
C(59) C(60) C(65) 110.2(2) ?
C(61) C(60) C(65) 120.7(2) ?
C(60) C(61) C(62) 118.7(3) ?
C(60) C(61) H(46) 120.3 no
C(62) C(61) H(46) 121.0 no
C(61) C(62) C(63) 120.1(3) ?
C(61) C(62) H(47) 119.1 no
C(63) C(62) H(47) 120.8 no
C(62) C(63) C(64) 121.4(3) ?
C(62) C(63) H(48) 119.7 no
C(64) C(63) H(48) 118.9 no
C(63) C(64) C(65) 118.7(3) ?
C(63) C(64) H(49) 121.6 no
C(65) C(64) H(49) 119.7 no
C(60) C(65) C(64) 120.4(3) ?
C(60) C(65) C(66) 109.2(2) ?
C(64) C(65) C(66) 130.4(3) ?
C(65) C(66) C(67) 131.0(3) ?
C(65) C(66) C(71) 108.0(2) ?
C(67) C(66) C(71) 120.9(3) ?
C(66) C(67) C(68) 119.1(3) ?
C(66) C(67) H(50) 119.3 no
C(68) C(67) H(50) 121.6 no
C(67) C(68) C(69) 120.2(3) ?
C(67) C(68) H(51) 121.0 no
C(69) C(68) H(51) 118.8 no
C(68) C(69) C(70) 121.7(3) ?
C(68) C(69) H(52) 119.8 no
C(70) C(69) H(52) 118.5 no
C(69) C(70) C(71) 119.1(3) ?
C(69) C(70) H(53) 121.1 no
C(71) C(70) H(53) 119.8 no
C(59) C(71) C(66) 111.3(2) ?
C(59) C(71) C(70) 129.7(3) ?
C(66) C(71) C(70) 119.0(3) ?
C(59) C(72) C(73) 122.2(2) ?
C(59) C(72) H(54) 106.6 no
C(59) C(72) H(55) 107.6 no
C(73) C(72) H(54) 106.0 no
C(73) C(72) H(55) 107.7 no
H(54) C(72) H(55) 105.7 no
C(72) C(73) C(74) 116.1(2) ?
C(72) C(73) C(85) 112.5(2) ?
C(72) C(73) C(86) 106.8(2) ?
C(74) C(73) C(85) 101.4(2) ?
C(74) C(73) C(86) 109.7(2) ?
C(85) C(73) C(86) 110.1(2) ?
C(73) C(74) C(75) 128.7(2) ?
C(73) C(74) C(79) 109.7(2) ?
C(75) C(74) C(79) 121.5(3) ?
C(74) C(75) C(76) 117.7(3) ?
C(74) C(75) H(56) 120.8 no
C(76) C(75) H(56) 121.5 no
C(75) C(76) C(77) 121.0(3) ?
C(75) C(76) H(57) 118.1 no
C(77) C(76) H(57) 120.8 no
C(76) C(77) C(78) 120.9(3) ?
C(76) C(77) H(58) 119.1 no
C(78) C(77) H(58) 119.8 no
C(77) C(78) C(79) 119.5(3) ?
C(77) C(78) H(59) 121.6 no
C(79) C(78) H(59) 118.9 no
C(74) C(79) C(78) 119.3(3) ?
C(74) C(79) C(80) 109.2(2) ?
C(78) C(79) C(80) 131.5(3) ?
C(79) C(80) C(81) 131.9(3) ?
C(79) C(80) C(85) 108.3(2) ?
C(81) C(80) C(85) 119.7(3) ?
C(80) C(81) C(82) 119.4(3) ?
C(80) C(81) H(60) 121.1 no
C(82) C(81) H(60) 119.3 no
C(81) C(82) C(83) 121.2(3) ?
C(81) C(82) H(61) 120.3 no
C(83) C(82) H(61) 118.4 no
C(82) C(83) C(84) 121.1(3) ?
C(82) C(83) H(62) 120.2 no
C(84) C(83) H(62) 118.6 no
C(83) C(84) C(85) 118.0(3) ?
C(83) C(84) H(63) 122.2 no
C(85) C(84) H(63) 119.8 no
C(73) C(85) C(80) 111.4(2) ?
C(73) C(85) C(84) 128.1(3) ?
C(80) C(85) C(84) 120.4(3) ?
C(73) C(86) C(87) 114.9(2) ?
C(73) C(86) H(64) 109.6 no
C(73) C(86) H(65) 107.8 no
C(87) C(86) H(64) 110.3 no
C(87) C(86) H(65) 106.8 no
H(64) C(86) H(65) 107.0 no
C(86) C(87) H(66) 112.6 no
C(86) C(87) H(67) 108.9 no
C(86) C(87) H(68) 112.7 no
H(66) C(87) H(67) 106.7 no
H(66) C(87) H(68) 109.3 no
H(67) C(87) H(68) 106.3 no

loop_
_geom_bond_atom_site_label_1
_geom_bond_atom_site_label_2
_geom_bond_distance
_geom_bond_publ_flag
C(1) C(2) 1.516(4) ?
C(1) H(1) 0.97 no
C(1) H(2) 0.96 no
C(1) H(3) 0.94 no
C(2) C(3) 1.549(4) ?
C(2) H(4) 0.97 no
C(2) H(5) 0.97 no
C(3) C(4) 1.533(4) ?
C(3) C(15) 1.525(4) ?
C(3) C(16) 1.554(3) ?
C(4) C(5) 1.396(4) ?
C(4) C(9) 1.388(4) ?
C(5) C(6) 1.379(5) ?
C(5) H(6) 1.01 no
C(6) C(7) 1.318(6) ?
C(6) H(7) 1.01 no
C(7) C(8) 1.344(5) ?
C(7) H(8) 0.97 no
C(8) C(9) 1.434(5) ?
C(8) H(9) 0.95 no
C(9) C(10) 1.442(4) ?
C(10) C(11) 1.379(4) ?
C(10) C(15) 1.440(4) ?
C(11) C(12) 1.323(6) ?
C(11) H(10) 0.99 no
C(12) C(13) 1.345(7) ?
C(12) H(11) 0.96 no
C(13) C(14) 1.426(5) ?
C(13) H(12) 0.98 no
C(14) C(15) 1.385(4) ?
C(14) H(13) 1.00 no
C(16) C(17) 1.569(4) ?
C(16) H(14) 0.97 no
C(16) H(15) 0.96 no
C(17) C(18) 1.522(4) ?
C(17) C(29) 1.525(4) ?
C(17) C(30) 1.566(3) ?
C(18) C(19) 1.384(4) ?
C(18) C(23) 1.405(4) ?
C(19) C(20) 1.371(4) ?
C(19) H(16) 0.99 no
C(20) C(21) 1.387(4) ?
C(20) H(17) 0.97 no
C(21) C(22) 1.384(4) ?
C(21) H(18) 0.98 no
C(22) C(23) 1.395(4) ?
C(22) H(19) 0.97 no
C(23) C(24) 1.459(4) ?
C(24) C(25) 1.401(4) ?
C(24) C(29) 1.398(4) ?
C(25) C(26) 1.360(4) ?
C(25) H(20) 0.97 no
C(26) C(27) 1.382(5) ?
C(26) H(21) 0.98 no
C(27) C(28) 1.387(4) ?
C(27) H(22) 0.98 no
C(28) C(29) 1.389(4) ?
C(28) H(23) 0.97 no
C(30) C(31) 1.564(4) ?
C(30) H(24) 0.97 no
C(30) H(25) 0.97 no
C(31) C(32) 1.529(4) ?
C(31) C(43) 1.547(4) ?
C(31) C(44) 1.550(3) ?
C(32) C(33) 1.374(4) ?
C(32) C(37) 1.415(4) ?
C(33) C(34) 1.430(4) ?
C(33) H(26) 0.99 no
C(34) C(35) 1.367(5) ?
C(34) H(27) 0.97 no
C(35) C(36) 1.334(5) ?
C(35) H(28) 0.98 no
C(36) C(37) 1.388(4) ?
C(36) H(29) 0.99 no
C(37) C(38) 1.468(4) ?
C(38) C(39) 1.412(4) ?
C(38) C(43) 1.397(4) ?
C(39) C(40) 1.373(5) ?
C(39) H(30) 0.98 no
C(40) C(41) 1.343(5) ?
C(40) H(31) 0.96 no
C(41) C(42) 1.370(4) ?
C(41) H(32) 0.98 no
C(42) C(43) 1.387(4) ?
C(42) H(33) 0.98 no
C(44) C(45) 1.563(3) ?
C(44) H(34) 0.98 no
C(44) H(35) 0.96 no
C(45) C(46) 1.520(3) ?
C(45) C(57) 1.518(3) ?
C(45) C(58) 1.572(3) ?
C(46) C(47) 1.392(4) ?
C(46) C(51) 1.402(3) ?
C(47) C(48) 1.407(4) ?
C(47) H(36) 0.97 no
C(48) C(49) 1.379(4) ?
C(48) H(37) 0.96 no
C(49) C(50) 1.382(4) ?
C(49) H(38) 0.97 no
C(50) C(51) 1.391(4) ?
C(50) H(39) 0.97 no
C(51) C(52) 1.468(4) ?
C(52) C(53) 1.373(4) ?
C(52) C(57) 1.400(3) ?
C(53) C(54) 1.381(4) ?
C(53) H(40) 0.97 no
C(54) C(55) 1.388(4) ?
C(54) H(41) 0.97 no
C(55) C(56) 1.378(4) ?
C(55) H(42) 0.98 no
C(56) C(57) 1.378(4) ?
C(56) H(43) 0.97 no
C(58) C(59) 1.561(3) ?
C(58) H(44) 0.97 no
C(58) H(45) 0.97 no
C(59) C(60) 1.520(3) ?
C(59) C(71) 1.520(3) ?
C(59) C(72) 1.552(4) ?
C(60) C(61) 1.364(4) ?
C(60) C(65) 1.401(4) ?
C(61) C(62) 1.414(4) ?
C(61) H(46) 0.97 no
C(62) C(63) 1.377(4) ?
C(62) H(47) 0.97 no
C(63) C(64) 1.373(4) ?
C(63) H(48) 0.97 no
C(64) C(65) 1.392(4) ?
C(64) H(49) 0.98 no
C(65) C(66) 1.457(4) ?
C(66) C(67) 1.389(4) ?
C(66) C(71) 1.392(3) ?
C(67) C(68) 1.367(4) ?
C(67) H(50) 1.00 no
C(68) C(69) 1.372(5) ?
C(68) H(51) 0.99 no
C(69) C(70) 1.372(4) ?
C(69) H(52) 0.96 no
C(70) C(71) 1.391(4) ?
C(70) H(53) 0.97 no
C(72) C(73) 1.553(3) ?
C(72) H(54) 0.99 no
C(72) H(55) 0.96 no
C(73) C(74) 1.530(3) ?
C(73) C(85) 1.509(4) ?
C(73) C(86) 1.563(4) ?
C(74) C(75) 1.382(4) ?
C(74) C(79) 1.402(3) ?
C(75) C(76) 1.398(4) ?
C(75) H(56) 0.96 no
C(76) C(77) 1.382(4) ?
C(76) H(57) 0.98 no
C(77) C(78) 1.369(4) ?
C(77) H(58) 0.98 no
C(78) C(79) 1.390(4) ?
C(78) H(59) 0.97 no
C(79) C(80) 1.456(4) ?
C(80) C(81) 1.382(4) ?
C(80) C(85) 1.390(3) ?
C(81) C(82) 1.368(4) ?
C(81) H(60) 0.98 no
C(82) C(83) 1.342(4) ?
C(82) H(61) 0.97 no
C(83) C(84) 1.401(4) ?
C(83) H(62) 0.98 no
C(84) C(85) 1.381(4) ?
C(84) H(63) 0.97 no
C(86) C(87) 1.513(4) ?
C(86) H(64) 0.95 no
C(86) H(65) 0.98 no
C(87) H(66) 0.95 no
C(87) H(67) 0.98 no
C(87) H(68) 0.95 no

loop_
_geom_contact_atom_site_label_1
_geom_contact_atom_site_label_2
_geom_contact_distance
_geom_contact_site_symmetry_2
_geom_contact_publ_flag
C(50) C(63) 3.445(4) 3_657 no
C(55) C(75) 3.522(4) 1_655 no

loop_
_geom_torsion_atom_site_label_1
_geom_torsion_atom_site_label_2
_geom_torsion_atom_site_label_3
_geom_torsion_atom_site_label_4
_geom_torsion
_geom_torsion_publ_flag
C(1) C(2) C(3) C(4) 53.9(4) no
C(1) C(2) C(3) C(15) -56.4(4) no
C(1) C(2) C(3) C(16) 175.5(3) no
C(2) C(3) C(4) C(5) 64.5(4) no
C(2) C(3) C(4) C(9) -113.6(3) no
C(2) C(3) C(15) C(10) 113.8(3) no
C(2) C(3) C(15) C(14) -62.6(4) no
C(2) C(3) C(16) C(17) 158.2(3) no
C(3) C(4) C(5) C(6) -177.4(3) no
C(3) C(4) C(9) C(8) 178.6(3) no
C(3) C(4) C(9) C(10) -1.9(3) no
C(3) C(15) C(10) C(9) -0.2(3) no
C(3) C(15) C(10) C(11) -178.0(3) no
C(3) C(15) C(14) C(13) 178.1(3) no
C(3) C(16) C(17) C(18) 32.2(4) no
C(3) C(16) C(17) C(29) -82.3(3) no
C(3) C(16) C(17) C(30) 153.0(3) no
C(4) C(3) C(15) C(10) -0.9(3) no
C(4) C(3) C(15) C(14) -177.3(3) no
C(4) C(3) C(16) C(17) -82.4(3) no
C(4) C(5) C(6) C(7) -1.1(6) no
C(4) C(9) C(8) C(7) -0.5(5) no
C(4) C(9) C(10) C(11) 178.7(4) no
C(4) C(9) C(10) C(15) 1.3(4) no
C(5) C(4) C(3) C(15) 179.8(3) no
C(5) C(4) C(3) C(16) -54.5(4) no
C(5) C(4) C(9) C(8) 0.3(5) no
C(5) C(4) C(9) C(10) 179.8(3) no
C(5) C(6) C(7) C(8) 0.9(7) no
C(6) C(5) C(4) C(9) 0.5(5) no
C(6) C(7) C(8) C(9) -0.1(7) no
C(7) C(8) C(9) C(10) -179.9(4) no
C(8) C(9) C(10) C(11) -1.9(6) no
C(8) C(9) C(10) C(15) -179.3(3) no
C(9) C(4) C(3) C(15) 1.7(3) no
C(9) C(4) C(3) C(16) 127.4(3) no
C(9) C(10) C(11) C(12) -177.6(4) no
C(9) C(10) C(15) C(14) 176.6(3) no
C(10) C(11) C(12) C(13) 1.2(8) no
C(10) C(15) C(3) C(16) -123.2(3) no
C(10) C(15) C(14) C(13) 2.0(5) no
C(11) C(10) C(15) C(14) -1.1(5) no
C(11) C(12) C(13) C(14) -0.2(8) no
C(12) C(11) C(10) C(15) -0.5(6) no
C(12) C(13) C(14) C(15) -1.4(6) no
C(14) C(15) C(3) C(16) 60.3(4) no
C(15) C(3) C(16) C(17) 34.5(4) no
C(16) C(17) C(18) C(19) 63.6(4) no
C(16) C(17) C(18) C(23) -120.5(3) no
C(16) C(17) C(29) C(24) 123.6(2) no
C(16) C(17) C(29) C(28) -55.7(3) no
C(16) C(17) C(30) C(31) 153.0(3) no
C(17) C(18) C(19) C(20) 177.7(3) no
C(17) C(18) C(23) C(22) -177.7(2) no
C(17) C(18) C(23) C(24) 0.3(3) no
C(17) C(29) C(24) C(23) -1.4(3) no
C(17) C(29) C(24) C(25) 179.8(2) no
C(17) C(29) C(28) C(27) 179.7(3) no
C(17) C(30) C(31) C(32) 28.0(4) no
C(17) C(30) C(31) C(43) -85.6(3) no
C(17) C(30) C(31) C(44) 150.9(2) no
C(18) C(17) C(29) C(24) 1.5(3) no
C(18) C(17) C(29) C(28) -177.7(3) no
C(18) C(17) C(30) C(31) -83.6(3) no
C(18) C(19) C(20) C(21) -1.9(5) no
C(18) C(23) C(22) C(21) 0.2(5) no
C(18) C(23) C(24) C(25) 179.3(3) no
C(18) C(23) C(24) C(29) 0.7(3) no
C(19) C(18) C(17) C(29) -177.0(3) no
C(19) C(18) C(17) C(30) -53.6(4) no
C(19) C(18) C(23) C(22) -1.4(4) no
C(19) C(18) C(23) C(24) 176.7(2) no
C(19) C(20) C(21) C(22) 0.7(5) no
C(20) C(19) C(18) C(23) 2.2(4) no
C(20) C(21) C(22) C(23) 0.2(5) no
C(21) C(22) C(23) C(24) -177.4(3) no
C(22) C(23) C(24) C(25) -2.9(5) no
C(22) C(23) C(24) C(29) 178.5(3) no
C(23) C(18) C(17) C(29) -1.1(3) no
C(23) C(18) C(17) C(30) 122.2(2) no
C(23) C(24) C(25) C(26) -177.9(3) no
C(23) C(24) C(29) C(28) 177.9(2) no
C(24) C(25) C(26) C(27) 0.0(5) no
C(24) C(29) C(17) C(30) -118.5(3) no
C(24) C(29) C(28) C(27) 0.5(4) no
C(25) C(24) C(29) C(28) -0.9(4) no
C(25) C(26) C(27) C(28) -0.5(5) no
C(26) C(25) C(24) C(29) 0.7(5) no
C(26) C(27) C(28) C(29) 0.2(5) no
C(28) C(29) C(17) C(30) 62.3(4) no
C(29) C(17) C(30) C(31) 31.6(4) no
C(30) C(31) C(32) C(33) 63.4(4) no
C(30) C(31) C(32) C(37) -119.4(3) no
C(30) C(31) C(43) C(38) 124.3(2) no
C(30) C(31) C(43) C(42) -51.4(3) no
C(30) C(31) C(44) C(45) 160.1(2) no
C(31) C(32) C(33) C(34) 178.9(3) no
C(31) C(32) C(37) C(36) -178.9(2) no
C(31) C(32) C(37) C(38) 1.7(3) no
C(31) C(43) C(38) C(37) -0.0(3) no
C(31) C(43) C(38) C(39) -177.5(2) no
C(31) C(43) C(42) C(41) 176.8(3) no
C(31) C(44) C(45) C(46) 39.4(4) no
C(31) C(44) C(45) C(57) -73.8(3) no
C(31) C(44) C(45) C(58) 160.4(2) no
C(32) C(31) C(43) C(38) 1.0(3) no
C(32) C(31) C(43) C(42) -174.7(3) no
C(32) C(31) C(44) C(45) -73.6(3) no
C(32) C(33) C(34) C(35) -1.1(5) no
C(32) C(37) C(36) C(35) -0.1(5) no
C(32) C(37) C(38) C(39) 176.0(3) no
C(32) C(37) C(38) C(43) -1.0(3) no
C(33) C(32) C(31) C(43) -178.8(3) no
C(33) C(32) C(31) C(44) -55.5(3) no
C(33) C(32) C(37) C(36) -1.4(4) no
C(33) C(32) C(37) C(38) 179.2(2) no
C(33) C(34) C(35) C(36) -0.4(6) no
C(34) C(33) C(32) C(37) 1.9(4) no
C(34) C(35) C(36) C(37) 1.0(6) no
C(35) C(36) C(37) C(38) 179.2(3) no
C(36) C(37) C(38) C(39) -3.3(5) no
C(36) C(37) C(38) C(43) 179.6(3) no
C(37) C(32) C(31) C(43) -1.6(3) no
C(37) C(32) C(31) C(44) 121.7(2) no
C(37) C(38) C(39) C(40) -176.0(3) no
C(37) C(38) C(43) C(42) 176.1(2) no
C(38) C(39) C(40) C(41) -0.3(5) no
C(38) C(43) C(31) C(44) -119.4(2) no
C(38) C(43) C(42) C(41) 1.4(4) no
C(39) C(38) C(43) C(42) -1.3(4) no
C(39) C(40) C(41) C(42) 0.4(6) no
C(40) C(39) C(38) C(43) 0.8(4) no
C(40) C(41) C(42) C(43) -1.0(5) no
C(42) C(43) C(31) C(44) 64.9(4) no
C(43) C(31) C(44) C(45) 41.1(4) no
C(44) C(45) C(46) C(47) 66.2(4) no
C(44) C(45) C(46) C(51) -116.2(2) no
C(44) C(45) C(57) C(52) 118.9(2) no
C(44) C(45) C(57) C(56) -57.9(3) no
C(44) C(45) C(58) C(59) 150.1(2) no
C(45) C(46) C(47) C(48) 178.2(2) no
C(45) C(46) C(51) C(50) -178.6(2) no
C(45) C(46) C(51) C(52) -0.5(3) no
C(45) C(57) C(52) C(51) 2.8(3) no
C(45) C(57) C(52) C(53) -177.6(2) no
C(45) C(57) C(56) C(55) 177.7(2) no
C(45) C(58) C(59) C(60) 30.2(4) no
C(45) C(58) C(59) C(71) -84.5(3) no
C(45) C(58) C(59) C(72) 153.0(2) no
C(46) C(45) C(57) C(52) -2.9(3) no
C(46) C(45) C(57) C(56) -179.6(2) no
C(46) C(45) C(58) C(59) -85.7(3) no
C(46) C(47) C(48) C(49) -0.0(4) no
C(46) C(51) C(50) C(49) 0.1(4) no
C(46) C(51) C(52) C(53) 179.0(3) no
C(46) C(51) C(52) C(57) -1.4(3) no
C(47) C(46) C(45) C(57) -175.7(2) no
C(47) C(46) C(45) C(58) -52.2(3) no
C(47) C(46) C(51) C(50) -0.7(4) no
C(47) C(46) C(51) C(52) 177.4(2) no
C(47) C(48) C(49) C(50) -0.6(5) no
C(48) C(47) C(46) C(51) 0.7(4) no
C(48) C(49) C(50) C(51) 0.6(5) no
C(49) C(50) C(51) C(52) -177.6(3) no
C(50) C(51) C(52) C(53) -3.1(5) no
C(50) C(51) C(52) C(57) 176.5(3) no
C(51) C(46) C(45) C(57) 1.9(3) no
C(51) C(46) C(45) C(58) 125.4(2) no
C(51) C(52) C(53) C(54) 179.4(3) no
C(51) C(52) C(57) C(56) 179.8(2) no
C(52) C(53) C(54) C(55) 0.1(4) no
C(52) C(57) C(45) C(58) -121.8(2) no
C(52) C(57) C(56) C(55) 1.2(4) no
C(53) C(52) C(57) C(56) -0.5(4) no
C(53) C(54) C(55) C(56) 0.6(5) no
C(54) C(53) C(52) C(57) -0.1(4) no
C(54) C(55) C(56) C(57) -1.2(4) no
C(56) C(57) C(45) C(58) 61.4(3) no
C(57) C(45) C(58) C(59) 28.4(3) no
C(58) C(59) C(60) C(61) 61.8(4) no
C(58) C(59) C(60) C(65) -121.5(2) no
C(58) C(59) C(71) C(66) 124.8(2) no
C(58) C(59) C(71) C(70) -53.2(4) no
C(58) C(59) C(72) C(73) 162.8(2) no
C(59) C(60) C(61) C(62) 176.3(2) no
C(59) C(60) C(65) C(64) -178.0(2) no
C(59) C(60) C(65) C(66) 1.4(3) no
C(59) C(71) C(66) C(65) -0.4(3) no
C(59) C(71) C(66) C(67) -179.0(2) no
C(59) C(71) C(70) C(69) 178.6(3) no
C(59) C(72) C(73) C(74) 41.9(3) no
C(59) C(72) C(73) C(85) -74.4(3) no
C(59) C(72) C(73) C(86) 164.7(2) no
C(60) C(59) C(71) C(66) 1.2(3) no
C(60) C(59) C(71) C(70) -176.9(3) no
C(60) C(59) C(72) C(73) -71.2(3) no
C(60) C(61) C(62) C(63) 0.9(4) no
C(60) C(65) C(64) C(63) 1.4(4) no
C(60) C(65) C(66) C(67) 177.8(3) no
C(60) C(65) C(66) C(71) -0.6(3) no
C(61) C(60) C(59) C(71) -178.2(3) no
C(61) C(60) C(59) C(72) -57.6(3) no
C(61) C(60) C(65) C(64) -1.0(4) no
C(61) C(60) C(65) C(66) 178.4(2) no
C(61) C(62) C(63) C(64) -0.5(5) no
C(62) C(61) C(60) C(65) -0.1(4) no
C(62) C(63) C(64) C(65) -0.6(5) no
C(63) C(64) C(65) C(66) -177.9(3) no
C(64) C(65) C(66) C(67) -2.9(5) no
C(64) C(65) C(66) C(71) 178.8(3) no
C(65) C(60) C(59) C(71) -1.5(3) no
C(65) C(60) C(59) C(72) 119.1(2) no
C(65) C(66) C(67) C(68) -177.2(3) no
C(65) C(66) C(71) C(70) 177.9(2) no
C(66) C(67) C(68) C(69) -1.4(5) no
C(66) C(71) C(59) C(72) -117.8(2) no
C(66) C(71) C(70) C(69) 0.7(4) no
C(67) C(66) C(71) C(70) -0.7(4) no
C(67) C(68) C(69) C(70) 1.4(5) no
C(68) C(67) C(66) C(71) 1.0(5) no
C(68) C(69) C(70) C(71) -1.1(5) no
C(70) C(71) C(59) C(72) 64.1(4) no
C(71) C(59) C(72) C(73) 42.0(3) no
C(72) C(73) C(74) C(75) 63.4(4) no
C(72) C(73) C(74) C(79) -121.2(3) no
C(72) C(73) C(85) C(80) 123.5(2) no
C(72) C(73) C(85) C(84) -58.7(4) no
C(72) C(73) C(86) C(87) 175.6(2) no
C(73) C(74) C(75) C(76) 177.4(3) no
C(73) C(74) C(79) C(78) -178.7(3) no
C(73) C(74) C(79) C(80) -0.6(3) no
C(73) C(85) C(80) C(79) 1.0(3) no
C(73) C(85) C(80) C(81) 178.9(3) no
C(73) C(85) C(84) C(83) -178.4(3) no
C(74) C(73) C(85) C(80) -1.3(3) no
C(74) C(73) C(85) C(84) 176.5(3) no
C(74) C(73) C(86) C(87) -57.7(3) no
C(74) C(75) C(76) C(77) -0.9(4) no
C(74) C(79) C(78) C(77) 1.6(4) no
C(74) C(79) C(80) C(81) -177.9(3) no
C(74) C(79) C(80) C(85) -0.3(3) no
C(75) C(74) C(73) C(85) -174.3(3) no
C(75) C(74) C(73) C(86) -57.9(3) no
C(75) C(74) C(79) C(78) -2.9(4) no
C(75) C(74) C(79) C(80) 175.2(3) no
C(75) C(76) C(77) C(78) -0.4(5) no
C(76) C(75) C(74) C(79) 2.5(4) no
C(76) C(77) C(78) C(79) 0.0(5) no
C(77) C(78) C(79) C(80) -176.1(3) no
C(78) C(79) C(80) C(81) -0.0(6) no
C(78) C(79) C(80) C(85) 177.6(3) no
C(79) C(74) C(73) C(85) 1.1(3) no
C(79) C(74) C(73) C(86) 117.5(2) no
C(79) C(80) C(81) C(82) 176.9(3) no
C(79) C(80) C(85) C(84) -176.9(3) no
C(80) C(81) C(82) C(83) -0.2(6) no
C(80) C(85) C(73) C(86) -117.4(3) no
C(80) C(85) C(84) C(83) -0.8(4) no
C(81) C(80) C(85) C(84) 1.0(4) no
C(81) C(82) C(83) C(84) 0.4(6) no
C(82) C(81) C(80) C(85) -0.5(5) no
C(82) C(83) C(84) C(85) 0.1(5) no
C(84) C(85) C(73) C(86) 60.3(4) no
C(85) C(73) C(86) C(87) 53.1(3) no
